data_2100027
loop_
_publ_author_name
'Richard E. Marsh'

_publ_section_title
;
 Space group <i>P</i>1: an update
;
_journal_issue 3
_journal_name_full 'Acta Crystallographica Section B'
_journal_page_first 359
_journal_page_last 359
_journal_paper_doi 10.1107/S0108768105009651
_journal_volume 61
_journal_year 2005
_chemical_formula_moiety 'C42 H58 N2 P4 Ni, 2(C24 H20 B)'
_chemical_formula_sum 'C90 H98 B2 N2 Ni P4'
_space_group_crystal_system triclinic
_space_group_IT_number 2
_space_group_name_Hall '-P 1'
_space_group_name_H-M_alt 'P -1'
_symmetry_space_group_name_H-M 'P -1'
_audit_creation_method CRYM
_cell_angle_alpha 118.45
_cell_angle_beta 116.09
_cell_angle_gamma 80.22
_cell_formula_units_Z 1
_cell_length_a 13.5810
_cell_length_b 13.1100
_cell_length_c 13.4830
_cell_volume 1893.232
_cod_data_source_file bk0148.cif
_cod_data_source_block DAGSEJ
_cod_depositor_comments
;
  Added moiety chemical formula and Z value from Marsh (2005) paper.
  The summary chemical formula is calculated from moiety formula using
  AdHocParser
  (svn://www.crystallography.net/cod-tools/trunk/Formulae/AdHocParser.yp,
  revision 1441.)

  Andrius Merkys
  2013-11-11
;
_cod_original_sg_symbol_H-M P-1
_cod_original_formula_sum 'not given'
_cod_database_code 2100027

loop_
_space_group_symop_id
_space_group_symop_operation_xyz
1 x,y,z
2 -x,-y,-z

loop_
_atom_site_label
_atom_site_fract_x
_atom_site_fract_y
_atom_site_fract_z
_atom_site_type_symbol
Ni1 0.00000 0.00000 0.00000 Ni
P1 0.05500 0.18000 0.06905 P
P3 0.04935 0.02125 0.18865 P
B1 0.82005 0.31765 0.59245 B
N1 -0.14520 0.20035 0.13295 N
C1 -0.01675 0.21870 -0.05970 C
C3 -0.01680 0.11640 -0.17980 C
C5 0.03150 0.29785 0.19995 C
C7 -0.08835 0.31050 0.18010 C
C9 -0.00985 0.13520 0.29395 C
C11 -0.12680 0.16755 0.23095 C
C13 -0.44240 0.30000 0.03750 C
C15 -0.32605 0.29805 0.12850 C
C17 -0.26330 0.20345 0.06035 C
C19 0.20130 0.19875 0.11660 C
C20 0.26965 0.27340 0.23715 C
C21 0.38125 0.28625 0.27025 C
C22 0.42445 0.22440 0.18280 C
C23 0.35610 0.14975 0.06230 C
C24 0.24450 0.13690 0.02915 C
C31 0.19685 0.04645 0.28185 C
C32 0.26495 0.01035 0.21965 C
C33 0.37830 0.02785 0.28630 C
C34 0.42360 0.08135 0.41505 C
C35 0.35545 0.11745 0.47720 C
C36 0.24205 0.09995 0.41055 C
C43 0.79305 0.18145 0.47580 C
C44 0.69455 0.15510 0.37055 C
C45 0.66705 0.04095 0.27730 C
C46 0.73800 -0.04690 0.28935 C
C47 0.83650 -0.02055 0.39465 C
C48 0.86400 0.09360 0.48785 C
C49 0.95355 0.34670 0.68690 C
C50 1.03055 0.30965 0.63585 C
C51 1.14215 0.33590 0.71290 C
C52 1.17670 0.39920 0.84095 C
C53 1.09970 0.43625 0.89200 C
C54 0.98815 0.41005 0.81490 C
C55 0.74575 0.33675 0.67260 C
C56 0.70640 0.24280 0.66855 C
C57 0.64665 0.26170 0.73680 C
C58 0.62615 0.37445 0.80920 C
C59 0.66550 0.46840 0.81320 C
C60 0.72525 0.44955 0.74495 C
C61 0.77565 0.41275 0.52880 C
C62 0.66490 0.43700 0.48630 C
C63 0.62775 0.50930 0.42900 C
C64 0.70130 0.55740 0.41415 C
C65 0.81200 0.53320 0.45675 C
C66 0.84915 0.46090 0.51405 C
